data_7007247
loop_
_publ_author_name
'Natrajan, Louise S.'
'Blake, Alexander J.'
'Wilson, Claire'
'Weinstein, Julia A.'
'Arnold, Polly L.'

_publ_section_title
;
 Group I cation templated formation of luminescent mono- and
 bis-substituted thionaphthol heterobimetallic complexes of Pr, Nd, Eu
 and Tb.
;
_journal_issue 37
_journal_name_full 'Dalton transactions (Cambridge, England : 2003)'
_journal_page_first 4465
_journal_page_last 4473
_journal_paper_doi 10.1039/b602242a
_journal_year 2006
_chemical_formula_moiety '(C66 H102 K O8 Pr S), 0.5 (C4 H10 O)'
_chemical_formula_sum 'C68 H107 K O8.5 Pr S'
_chemical_formula_weight 1278.6
_chemical_name_systematic
;
?
;
_space_group_IT_number 19
_symmetry_cell_setting orthorhombic
_symmetry_space_group_name_Hall 'P 2ac 2ab'
_symmetry_space_group_name_H-M 'P 21 21 21'
_atom_sites_solution_hydrogens geom
_atom_sites_solution_primary direct
_atom_sites_solution_secondary difmap
_audit_creation_method SHELXL-97
_cell_angle_alpha 90.00
_cell_angle_beta 90.00
_cell_angle_gamma 90.00
_cell_formula_units_Z 4
_cell_length_a 10.8595(13)
_cell_length_b 14.3555(18)
_cell_length_c 51.762(6)
_cell_measurement_reflns_used 12880
_cell_measurement_temperature 150(2)
_cell_measurement_theta_max 26.7
_cell_measurement_theta_min 2.75
_cell_volume 8069.4(17)
_computing_cell_refinement 'Bruker SAINT version 6.02a (Bruker, 2000)'
_computing_data_collection 'Bruker SMART version 5.624 (Bruker, 2001)'
_computing_data_reduction 'Bruker SAINT; Bruker SHELXTL (Bruker, 2001)'
_computing_publication_material 'SHELXL-97; PLATON (Spek, 2001)'
_computing_structure_refinement 'SHELXL-97 (Sheldrick, 1997)'
_computing_structure_solution 'SHELXS-97 (Sheldrick, 1990)'
_diffrn_ambient_temperature 150(2)
_diffrn_measured_fraction_theta_full 0.916
_diffrn_measured_fraction_theta_max 0.916
_diffrn_measurement_device_type 'Bruker SMART1000 CCD area detector'
_diffrn_measurement_method \w
_diffrn_radiation_monochromator graphite
_diffrn_radiation_source 'normal-focus sealed tube'
_diffrn_radiation_type MoK\a
_diffrn_radiation_wavelength 0.71073
_diffrn_reflns_av_R_equivalents 0.055
_diffrn_reflns_av_sigmaI/netI 0.0641
_diffrn_reflns_limit_h_max 13
_diffrn_reflns_limit_h_min -13
_diffrn_reflns_limit_k_max 12
_diffrn_reflns_limit_k_min -17
_diffrn_reflns_limit_l_max 60
_diffrn_reflns_limit_l_min -62
_diffrn_reflns_number 41456
_diffrn_reflns_theta_full 26.98
_diffrn_reflns_theta_max 26.98
_diffrn_reflns_theta_min 2.75
_diffrn_standards_decay_% 0
_exptl_absorpt_coefficient_mu 0.724
_exptl_absorpt_correction_T_max 1.000
_exptl_absorpt_correction_T_min 0.738
_exptl_absorpt_correction_type multi-scan
_exptl_absorpt_process_details 'Bruker SADABS v2.30 (2002)'
_exptl_crystal_colour colourless
_exptl_crystal_density_diffrn 1.048
_exptl_crystal_density_method 'not measured'
_exptl_crystal_description block
_exptl_crystal_F_000 2708
_exptl_crystal_size_max 0.53
_exptl_crystal_size_mid 0.20
_exptl_crystal_size_min 0.13
_refine_diff_density_max 2.691
_refine_diff_density_min -4.039
_refine_diff_density_rms 0.201
_refine_ls_abs_structure_details 'Flack H D (1983), Acta Cryst. A39, 876-881'
_refine_ls_abs_structure_Flack 0.11(3)
_refine_ls_extinction_coef 0.0095(7)
_refine_ls_extinction_expression Fc^*^=kFc[1+0.001xFc^2^\l^3^/sin(2\q)]^-1/4^
_refine_ls_extinction_method SHELXL
_refine_ls_goodness_of_fit_ref 1.286
_refine_ls_hydrogen_treatment constr
_refine_ls_matrix_type full
_refine_ls_number_parameters 386
_refine_ls_number_reflns 15569
_refine_ls_number_restraints 67
_refine_ls_restrained_S_all 1.285
_refine_ls_R_factor_all 0.1271
_refine_ls_R_factor_gt 0.1218
_refine_ls_shift/su_max 0.002
_refine_ls_shift/su_mean 0.000
_refine_ls_structure_factor_coef Fsqd
_refine_ls_weighting_details 'calc w=1/[\s^2^(Fo^2^)+(0.0806P)^2^+106.8569P] where P=(Fo^2^+2Fc^2^)/3'
_refine_ls_weighting_scheme calc
_refine_ls_wR_factor_gt 0.2935
_refine_ls_wR_factor_ref 0.2966
_reflns_number_gt 14690
_reflns_number_total 15569
_reflns_threshold_expression >2\s(I)
_cod_data_source_file b602242a.txt
_cod_data_source_block prthon_compound_1b
_cod_depositor_comments
;
The following automatic conversions were performed:
'_symmetry_cell_setting' value 'Orthorhombic' changed to 'orthorhombic'
according to '/home/saulius/struct/CIF-dictionaries/cif_core.dic'
dictionary named 'cif_core.dic' version 2.4.1 from 2010-06-29.

Automatic conversion script
Id: cif_fix_enum 1527 2010-12-29 10:47:43Z saulius 
;
_cod_original_cell_volume 8069.3(17)
_cod_original_sg_symbol_H-M ' P 21 21 21'
_cod_original_formula_sum 'C68 H107 K1 O8.5 Pr1 S1'
_cod_database_code 7007247

loop_
_symmetry_equiv_pos_as_xyz
'x, y, z'
'-x+1/2, -y, z+1/2'
'-x, y+1/2, -z+1/2'
'x+1/2, -y+1/2, -z'

loop_
_atom_site_label
_atom_site_type_symbol
_atom_site_fract_x
_atom_site_fract_y
_atom_site_fract_z
_atom_site_U_iso_or_equiv
_atom_site_adp_type
_atom_site_occupancy
_atom_site_symmetry_multiplicity
_atom_site_calc_flag
_atom_site_refinement_flags
_atom_site_disorder_assembly
_atom_site_disorder_group
Pr1 Pr 0.27123(6) 0.01687(5) 0.851272(13) 0.0291(2) Uani 1 1 d U . .
K1 K 0.2297(3) 0.2672(2) 0.82700(6) 0.0401(7) Uani 1 1 d U . .
S1 S 0.5106(3) 0.1360(2) 0.86748(6) 0.0244(6) Uani 1 1 d U . .
O1 O 0.2443(6) 0.1684(6) 0.86922(16) 0.0298(16) Uani 1 1 d U . .
O2 O 0.3829(8) 0.0909(7) 0.81879(18) 0.0322(17) Uani 1 1 d U . .
O3 O 0.2049(7) -0.0820(6) 0.81569(19) 0.0353(19) Uani 1 1 d U . .
O4 O 0.1042(8) 0.0971(7) 0.82669(19) 0.0345(19) Uani 1 1 d U . .
O5 O 0.3192(8) -0.0275(8) 0.89450(18) 0.041(2) Uani 1 1 d U . .
O6 O 0.0950(9) -0.0554(8) 0.8716(2) 0.044(2) Uani 1 1 d U . .
O7 O 0.4505(9) -0.1069(7) 0.8452(2) 0.044(2) Uani 1 1 d DU . .
O8 O 0.3090(10) 0.4507(7) 0.8210(2) 0.052(3) Uani 1 1 d DU . .
O9 O 0.4214(19) 0.6014(16) 0.9166(4) 0.045(5) Uiso 0.50 1 d PDU . .
C11 C 0.4291(12) 0.2002(9) 0.8914(2) 0.030(3) Uiso 1 1 d U . .
C12 C 0.3015(11) 0.2057(9) 0.8892(2) 0.030(3) Uiso 1 1 d U . .
C13 C 0.2310(15) 0.2548(10) 0.9087(3) 0.039(3) Uiso 1 1 d U . .
C14 C 0.2914(12) 0.2950(9) 0.9290(2) 0.031(3) Uiso 1 1 d U . .
H14A H 0.2453 0.3305 0.9411 0.037 Uiso 1 1 calc R . .
C15 C 0.4829(14) 0.3197(11) 0.9549(3) 0.041(3) Uiso 1 1 d U . .
H15A H 0.4349 0.3525 0.9672 0.049 Uiso 1 1 calc R . .
C16 C 0.6095(14) 0.3085(11) 0.9598(3) 0.041(3) Uiso 1 1 d U . .
C17 C 0.6732(15) 0.2603(11) 0.9407(3) 0.040(3) Uiso 1 1 d U . .
H17A H 0.7594 0.2523 0.9430 0.048 Uiso 1 1 calc R . .
C18 C 0.6227(13) 0.2241(10) 0.9192(3) 0.036(3) Uiso 1 1 d U . .
H18A H 0.6736 0.1910 0.9074 0.043 Uiso 1 1 calc R . .
C19 C 0.4900(12) 0.2346(9) 0.9133(2) 0.028(3) Uiso 1 1 d U . .
C20 C 0.4232(11) 0.2855(9) 0.9328(2) 0.026(3) Uiso 1 1 d U . .
C21 C 0.5162(10) 0.2033(8) 0.8378(2) 0.017(2) Uiso 1 1 d U . .
C22 C 0.4603(11) 0.1647(9) 0.8168(2) 0.024(2) Uiso 1 1 d U . .
C23 C 0.4739(13) 0.2081(10) 0.7916(3) 0.036(3) Uiso 1 1 d U . .
C24 C 0.5459(13) 0.2885(10) 0.7895(3) 0.036(3) Uiso 1 1 d U . .
H24A H 0.5554 0.3172 0.7731 0.043 Uiso 1 1 calc R . .
C25 C 0.6808(13) 0.4084(10) 0.8088(3) 0.034(3) Uiso 1 1 d U . .
H25A H 0.6879 0.4374 0.7923 0.041 Uiso 1 1 calc R . .
C26 C 0.7437(16) 0.4454(11) 0.8291(3) 0.052(4) Uiso 1 1 d U . .
C27 C 0.7242(14) 0.4058(9) 0.8536(3) 0.042(3) Uiso 1 1 d U . .
H27A H 0.7625 0.4332 0.8682 0.051 Uiso 1 1 calc R . .
C28 C 0.6520(12) 0.3292(9) 0.8569(2) 0.031(3) Uiso 1 1 d U . .
H28A H 0.6422 0.3046 0.8738 0.038 Uiso 1 1 calc R . .
C29 C 0.5903(11) 0.2844(8) 0.8358(2) 0.022(2) Uiso 1 1 d U . .
C30 C 0.6046(11) 0.3279(9) 0.8111(2) 0.023(2) Uiso 1 1 d U . .
C31 C 0.1139(12) -0.0869(9) 0.8013(2) 0.028(3) Uiso 1 1 d U . .
C32 C 0.0197(12) -0.0209(11) 0.7993(2) 0.037(3) Uiso 1 1 d U . .
H32A H -0.0485 -0.0363 0.7886 0.044 Uiso 1 1 calc R . .
C33 C 0.0172(12) 0.0651(9) 0.8114(2) 0.031(3) Uiso 1 1 d U . .
C41 C 0.2722(16) -0.0642(10) 0.9139(3) 0.041(3) Uiso 1 1 d U . .
C42 C 0.1466(14) -0.0990(11) 0.9136(3) 0.043(3) Uiso 1 1 d U . .
H42A H 0.1155 -0.1272 0.9288 0.051 Uiso 1 1 calc R . .
C43 C 0.0724(17) -0.0934(14) 0.8931(4) 0.055(4) Uiso 1 1 d U . .
C51 C 0.613(3) -0.119(3) 0.8137(6) 0.125(11) Uiso 1 1 d DU . .
H51A H 0.6313 -0.1378 0.7959 0.187 Uiso 1 1 calc R . .
H51B H 0.6605 -0.1583 0.8256 0.187 Uiso 1 1 calc R . .
H51C H 0.6361 -0.0538 0.8162 0.187 Uiso 1 1 calc R . .
C52 C 0.476(3) -0.131(4) 0.8190(4) 0.21(2) Uiso 1 1 d DU . .
H52A H 0.4280 -0.0911 0.8072 0.252 Uiso 1 1 calc R . .
H52B H 0.4519 -0.1969 0.8158 0.252 Uiso 1 1 calc R . .
C53 C 0.459(3) -0.1932(14) 0.8589(6) 0.114(10) Uiso 1 1 d DU . .
H53B H 0.5119 -0.1817 0.8741 0.136 Uiso 1 1 calc R . .
H53C H 0.5044 -0.2369 0.8476 0.136 Uiso 1 1 calc R . .
C54 C 0.345(3) -0.245(3) 0.8686(8) 0.169(17) Uiso 1 1 d DU . .
H54A H 0.3701 -0.3038 0.8767 0.254 Uiso 1 1 calc R . .
H54B H 0.2899 -0.2582 0.8540 0.254 Uiso 1 1 calc R . .
H54C H 0.3017 -0.2065 0.8813 0.254 Uiso 1 1 calc R . .
C61 C 0.244(2) 0.4511(15) 0.7768(4) 0.086(6) Uiso 1 1 d DU . .
H61A H 0.2579 0.4811 0.7601 0.129 Uiso 1 1 calc R . .
H61B H 0.1576 0.4588 0.7819 0.129 Uiso 1 1 calc R . .
H61C H 0.2633 0.3846 0.7755 0.129 Uiso 1 1 calc R . .
C62 C 0.3239(19) 0.4944(16) 0.7964(3) 0.073(5) Uiso 1 1 d DU . .
H62A H 0.4109 0.4892 0.7909 0.087 Uiso 1 1 calc R . .
H62B H 0.3035 0.5614 0.7979 0.087 Uiso 1 1 calc R . .
C63 C 0.3754(17) 0.4938(14) 0.8415(3) 0.064(5) Uiso 1 1 d DU . .
H63A H 0.3514 0.5602 0.8427 0.077 Uiso 1 1 calc R . .
H63B H 0.4647 0.4910 0.8378 0.077 Uiso 1 1 calc R . .
C64 C 0.350(2) 0.4471(15) 0.8663(4) 0.071(6) Uiso 1 1 d DU . .
H64A H 0.3958 0.4783 0.8802 0.107 Uiso 1 1 calc R . .
H64B H 0.3757 0.3818 0.8653 0.107 Uiso 1 1 calc R . .
H64C H 0.2616 0.4502 0.8700 0.107 Uiso 1 1 calc R . .
C71 C 0.198(4) 0.611(4) 0.9154(10) 0.105(17) Uiso 0.50 1 d PDU . .
H71A H 0.1290 0.5897 0.9261 0.157 Uiso 0.50 1 calc PR . .
H71B H 0.1915 0.5831 0.8982 0.157 Uiso 0.50 1 calc PR . .
H71C H 0.1957 0.6789 0.9139 0.157 Uiso 0.50 1 calc PR . .
C72 C 0.319(3) 0.581(4) 0.9279(9) 0.092(15) Uiso 0.50 1 d PDU . .
H72A H 0.3218 0.6085 0.9454 0.110 Uiso 0.50 1 calc PR . .
H72B H 0.3166 0.5126 0.9300 0.110 Uiso 0.50 1 calc PR . .
C73 C 0.521(3) 0.564(4) 0.9250(10) 0.102(17) Uiso 0.50 1 d PDU . .
H73A H 0.5155 0.4956 0.9234 0.122 Uiso 0.50 1 calc PR . .
H73B H 0.5321 0.5797 0.9435 0.122 Uiso 0.50 1 calc PR . .
C74 C 0.632(3) 0.599(3) 0.9097(7) 0.065(10) Uiso 0.50 1 d PDU . .
H74A H 0.7065 0.5666 0.9155 0.097 Uiso 0.50 1 calc PR . .
H74B H 0.6420 0.6662 0.9124 0.097 Uiso 0.50 1 calc PR . .
H74C H 0.6192 0.5867 0.8912 0.097 Uiso 0.50 1 calc PR . .
C130 C 0.0871(14) 0.2631(11) 0.9077(3) 0.038(3) Uiso 1 1 d U . .
C131 C 0.0362(17) 0.1607(13) 0.9128(3) 0.055(4) Uiso 1 1 d U . .
H13A H 0.0664 0.1384 0.9296 0.083 Uiso 1 1 calc R . .
H13B H 0.0651 0.1190 0.8991 0.083 Uiso 1 1 calc R . .
H13C H -0.0540 0.1618 0.9130 0.083 Uiso 1 1 calc R . .
C132 C 0.0398(17) 0.2971(13) 0.8815(3) 0.053(4) Uiso 1 1 d U . .
H13D H 0.0722 0.3595 0.8780 0.080 Uiso 1 1 calc R . .
H13E H -0.0504 0.2993 0.8818 0.080 Uiso 1 1 calc R . .
H13F H 0.0672 0.2542 0.8680 0.080 Uiso 1 1 calc R . .
C133 C 0.0362(17) 0.3260(13) 0.9279(3) 0.055(4) Uiso 1 1 d U . .
H13G H 0.0670 0.3894 0.9251 0.082 Uiso 1 1 calc R . .
H13H H 0.0620 0.3042 0.9450 0.082 Uiso 1 1 calc R . .
H13I H -0.0539 0.3260 0.9269 0.082 Uiso 1 1 calc R . .
C160 C 0.6660(16) 0.3526(12) 0.9835(3) 0.048(4) Uiso 1 1 d U . .
C161 C 0.583(3) 0.392(2) 1.0036(5) 0.100(8) Uiso 1 1 d U . .
H16A H 0.5359 0.4433 0.9963 0.150 Uiso 1 1 calc R . .
H16B H 0.6324 0.4139 1.0182 0.150 Uiso 1 1 calc R . .
H16C H 0.5265 0.3429 1.0096 0.150 Uiso 1 1 calc R . .
C162 C 0.724(3) 0.274(2) 0.9981(6) 0.128(10) Uiso 1 1 d U . .
H16D H 0.7845 0.2431 0.9871 0.191 Uiso 1 1 calc R . .
H16E H 0.6598 0.2294 1.0031 0.191 Uiso 1 1 calc R . .
H16F H 0.7643 0.2985 1.0136 0.191 Uiso 1 1 calc R . .
C163 C 0.764(2) 0.4184(16) 0.9767(4) 0.081(6) Uiso 1 1 d U . .
H16G H 0.7294 0.4707 0.9670 0.122 Uiso 1 1 calc R . .
H16H H 0.8260 0.3866 0.9660 0.122 Uiso 1 1 calc R . .
H16I H 0.8036 0.4417 0.9925 0.122 Uiso 1 1 calc R . .
C230 C 0.4199(13) 0.1617(10) 0.7671(3) 0.038(3) Uiso 1 1 d U . .
C231 C 0.4498(17) 0.2160(13) 0.7421(3) 0.053(4) Uiso 1 1 d U . .
H23A H 0.5393 0.2206 0.7401 0.079 Uiso 1 1 calc R . .
H23B H 0.4143 0.2786 0.7431 0.079 Uiso 1 1 calc R . .
H23C H 0.4148 0.1831 0.7272 0.079 Uiso 1 1 calc R . .
C232 C 0.4626(17) 0.0619(13) 0.7645(3) 0.056(4) Uiso 1 1 d U . .
H23D H 0.5527 0.0602 0.7637 0.084 Uiso 1 1 calc R . .
H23E H 0.4283 0.0348 0.7487 0.084 Uiso 1 1 calc R . .
H23F H 0.4345 0.0259 0.7795 0.084 Uiso 1 1 calc R . .
C233 C 0.2761(14) 0.1589(10) 0.7690(3) 0.039(3) Uiso 1 1 d U . .
H23G H 0.2518 0.1254 0.7847 0.058 Uiso 1 1 calc R . .
H23H H 0.2425 0.1269 0.7538 0.058 Uiso 1 1 calc R . .
H23I H 0.2440 0.2227 0.7696 0.058 Uiso 1 1 calc R . .
C260 C 0.8315(16) 0.5286(14) 0.8245(3) 0.056(4) Uiso 1 1 d U . .
C261 C 0.880(3) 0.535(3) 0.7973(6) 0.125(11) Uiso 1 1 d U . .
H26A H 0.9335 0.4819 0.7938 0.187 Uiso 1 1 calc R . .
H26B H 0.9275 0.5931 0.7954 0.187 Uiso 1 1 calc R . .
H26C H 0.8111 0.5358 0.7851 0.187 Uiso 1 1 calc R . .
C262 C 0.757(4) 0.616(2) 0.8285(6) 0.133(11) Uiso 1 1 d U . .
H26D H 0.8101 0.6701 0.8258 0.199 Uiso 1 1 calc R . .
H26E H 0.7245 0.6163 0.8461 0.199 Uiso 1 1 calc R . .
H26F H 0.6892 0.6170 0.8161 0.199 Uiso 1 1 calc R . .
C263 C 0.942(3) 0.529(2) 0.8412(6) 0.118(10) Uiso 1 1 d U . .
H26G H 0.9920 0.4738 0.8373 0.177 Uiso 1 1 calc R . .
H26H H 0.9159 0.5267 0.8594 0.177 Uiso 1 1 calc R . .
H26I H 0.9896 0.5852 0.8381 0.177 Uiso 1 1 calc R . .
C310 C 0.1134(13) -0.1740(10) 0.7836(3) 0.037(3) Uiso 1 1 d U . .
C311 C 0.153(2) -0.2552(16) 0.7993(4) 0.071(6) Uiso 1 1 d U . .
H31A H 0.1536 -0.3111 0.7885 0.106 Uiso 1 1 calc R . .
H31B H 0.0949 -0.2640 0.8137 0.106 Uiso 1 1 calc R . .
H31C H 0.2354 -0.2439 0.8062 0.106 Uiso 1 1 calc R . .
C312 C 0.2021(19) -0.1553(15) 0.7615(4) 0.069(5) Uiso 1 1 d U . .
H31D H 0.2035 -0.2093 0.7499 0.104 Uiso 1 1 calc R . .
H31E H 0.2849 -0.1446 0.7684 0.104 Uiso 1 1 calc R . .
H31F H 0.1750 -0.1001 0.7519 0.104 Uiso 1 1 calc R . .
C313 C -0.0142(18) -0.1941(15) 0.7712(4) 0.064(5) Uiso 1 1 d U . .
H31G H -0.0083 -0.2493 0.7602 0.096 Uiso 1 1 calc R . .
H31H H -0.0398 -0.1404 0.7608 0.096 Uiso 1 1 calc R . .
H31I H -0.0750 -0.2053 0.7849 0.096 Uiso 1 1 calc R . .
C330 C -0.0970(15) 0.1300(12) 0.8097(3) 0.044(4) Uiso 1 1 d U . .
C331 C -0.1707(16) 0.1118(13) 0.8353(3) 0.053(4) Uiso 1 1 d U . .
H33A H -0.1926 0.0457 0.8364 0.079 Uiso 1 1 calc R . .
H33B H -0.2459 0.1495 0.8353 0.079 Uiso 1 1 calc R . .
H33C H -0.1197 0.1288 0.8501 0.079 Uiso 1 1 calc R . .
C332 C -0.0586(15) 0.2342(11) 0.8077(3) 0.046(4) Uiso 1 1 d U . .
H33D H -0.0110 0.2438 0.7918 0.068 Uiso 1 1 calc R . .
H33E H -0.0082 0.2510 0.8227 0.068 Uiso 1 1 calc R . .
H33F H -0.1325 0.2733 0.8073 0.068 Uiso 1 1 calc R . .
C333 C -0.1794(17) 0.1056(13) 0.7873(3) 0.055(4) Uiso 1 1 d U . .
H33G H -0.1350 0.1156 0.7711 0.083 Uiso 1 1 calc R . .
H33H H -0.2529 0.1451 0.7877 0.083 Uiso 1 1 calc R . .
H33I H -0.2039 0.0400 0.7886 0.083 Uiso 1 1 calc R . .
C410 C 0.3466(15) -0.0691(12) 0.9389(3) 0.046(4) Uiso 1 1 d U . .
C411 C 0.373(2) 0.0299(16) 0.9465(4) 0.073(5) Uiso 1 1 d U . .
H41A H 0.4198 0.0308 0.9627 0.109 Uiso 1 1 calc R . .
H41B H 0.2953 0.0635 0.9489 0.109 Uiso 1 1 calc R . .
H41C H 0.4213 0.0601 0.9328 0.109 Uiso 1 1 calc R . .
C412 C 0.467(2) -0.1106(19) 0.9315(5) 0.092(7) Uiso 1 1 d U . .
H41D H 0.5198 -0.1157 0.9468 0.138 Uiso 1 1 calc R . .
H41E H 0.5071 -0.0708 0.9186 0.138 Uiso 1 1 calc R . .
H41F H 0.4535 -0.1727 0.9241 0.138 Uiso 1 1 calc R . .
C413 C 0.283(2) -0.1166(17) 0.9618(4) 0.087(6) Uiso 1 1 d U . .
H41G H 0.3373 -0.1153 0.9769 0.131 Uiso 1 1 calc R . .
H41H H 0.2640 -0.1814 0.9573 0.131 Uiso 1 1 calc R . .
H41I H 0.2062 -0.0836 0.9659 0.131 Uiso 1 1 calc R . .
C430 C -0.060(2) -0.1354(16) 0.8934(4) 0.067(5) Uiso 1 1 d U . .
C431 C -0.088(3) -0.187(3) 0.9153(6) 0.127(11) Uiso 1 1 d U . .
H43A H -0.0391 -0.2449 0.9153 0.190 Uiso 1 1 calc R . .
H43B H -0.1757 -0.2029 0.9152 0.190 Uiso 1 1 calc R . .
H43C H -0.0685 -0.1509 0.9308 0.190 Uiso 1 1 calc R . .
C432 C -0.102(3) -0.170(3) 0.8683(6) 0.128(11) Uiso 1 1 d U . .
H43D H -0.0523 -0.2241 0.8634 0.191 Uiso 1 1 calc R . .
H43E H -0.0920 -0.1207 0.8553 0.191 Uiso 1 1 calc R . .
H43F H -0.1884 -0.1877 0.8695 0.191 Uiso 1 1 calc R . .
C433 C -0.147(3) -0.056(2) 0.8975(5) 0.095(8) Uiso 1 1 d U . .
H43G H -0.2312 -0.0794 0.8982 0.143 Uiso 1 1 calc R . .
H43H H -0.1387 -0.0115 0.8832 0.143 Uiso 1 1 calc R . .
H43I H -0.1268 -0.0246 0.9138 0.143 Uiso 1 1 calc R . .

loop_
_atom_site_aniso_label
_atom_site_aniso_U_11
_atom_site_aniso_U_22
_atom_site_aniso_U_33
_atom_site_aniso_U_23
_atom_site_aniso_U_13
_atom_site_aniso_U_12
Pr1 0.0206(3) 0.0317(3) 0.0349(3) 0.0017(3) -0.0048(3) -0.0025(3)
K1 0.0319(14) 0.0414(15) 0.0470(16) 0.0022(12) -0.0039(14) 0.0005(14)
S1 0.0232(14) 0.0214(14) 0.0287(15) 0.0021(12) -0.0009(11) 0.0005(11)
O1 0.005(4) 0.047(4) 0.037(4) -0.002(3) -0.004(3) -0.004(3)
O2 0.029(4) 0.032(4) 0.036(4) -0.007(3) 0.000(3) -0.008(3)
O3 0.019(5) 0.025(4) 0.062(5) -0.001(4) -0.005(4) -0.005(3)
O4 0.025(4) 0.034(4) 0.045(5) -0.010(4) -0.010(3) 0.001(3)
O5 0.033(4) 0.042(5) 0.047(4) 0.007(4) 0.000(3) -0.002(4)
O6 0.031(4) 0.049(6) 0.052(5) 0.008(4) -0.006(4) -0.015(4)
O7 0.035(5) 0.042(5) 0.054(6) -0.001(4) -0.010(4) 0.003(4)
O8 0.050(7) 0.036(4) 0.068(7) 0.002(5) 0.008(5) -0.003(4)

loop_
_atom_type_symbol
_atom_type_description
_atom_type_scat_dispersion_real
_atom_type_scat_dispersion_imag
_atom_type_scat_source
C C 0.0033 0.0016 'International Tables Vol C Tables 4.2.6.8 and 6.1.1.4'
H H 0.0000 0.0000 'International Tables Vol C Tables 4.2.6.8 and 6.1.1.4'
O O 0.0106 0.0060 'International Tables Vol C Tables 4.2.6.8 and 6.1.1.4'
S S 0.1246 0.1234 'International Tables Vol C Tables 4.2.6.8 and 6.1.1.4'
Pr Pr -0.2180 2.8214 'International Tables Vol C Tables 4.2.6.8 and 6.1.1.4'
K K 0.2009 0.2494 'International Tables Vol C Tables 4.2.6.8 and 6.1.1.4'

loop_
_geom_angle_atom_site_label_1
_geom_angle_atom_site_label_2
_geom_angle_atom_site_label_3
_geom_angle
_geom_angle_site_symmetry_1
_geom_angle_site_symmetry_3
_geom_angle_publ_flag
O2 Pr1 O1 85.9(3) . . y
O2 Pr1 O5 133.3(3) . . y
O1 Pr1 O5 84.6(3) . . y
O2 Pr1 O6 157.2(3) . . y
O1 Pr1 O6 97.2(3) . . y
O5 Pr1 O6 69.5(3) . . y
O2 Pr1 O3 82.8(3) . . y
O1 Pr1 O3 142.3(3) . . y
O5 Pr1 O3 128.2(4) . . y
O6 Pr1 O3 81.1(3) . . y
O2 Pr1 O4 78.5(3) . . y
O1 Pr1 O4 71.8(3) . . y
O5 Pr1 O4 139.5(3) . . y
O6 Pr1 O4 81.1(3) . . ?
O3 Pr1 O4 70.7(3) . . ?
O2 Pr1 O7 80.7(3) . . ?
O1 Pr1 O7 138.4(3) . . ?
O5 Pr1 O7 76.9(3) . . ?
O6 Pr1 O7 110.2(4) . . ?
O3 Pr1 O7 74.7(3) . . ?
O4 Pr1 O7 141.3(3) . . ?
O2 Pr1 S1 61.7(2) . . y
O1 Pr1 S1 60.87(18) . . y
O5 Pr1 S1 73.8(2) . . y
O6 Pr1 S1 138.9(3) . . ?
O3 Pr1 S1 138.2(2) . . ?
O4 Pr1 S1 118.3(2) . . ?
O7 Pr1 S1 78.2(2) . . ?
O2 Pr1 K1 52.9(2) . . ?
O1 Pr1 K1 42.1(2) . . ?
O5 Pr1 K1 125.7(3) . . ?
O6 Pr1 K1 116.9(3) . . ?
O3 Pr1 K1 105.3(2) . . ?
O4 Pr1 K1 46.8(2) . . ?
O7 Pr1 K1 132.4(2) . . ?
S1 Pr1 K1 71.51(7) . . y
O1 K1 O8 126.0(3) . . ?
O1 K1 O4 63.9(3) . . ?
O8 K1 O4 167.1(3) . . ?
O1 K1 C22 80.0(3) . . ?
O8 K1 C22 100.9(3) . . ?
O4 K1 C22 88.7(3) . . ?
O1 K1 O2 68.5(3) . . ?
O8 K1 O2 126.7(3) . . ?
O4 K1 O2 62.7(3) . . ?
C22 K1 O2 26.0(3) . . ?
O1 K1 C21 69.5(3) . . ?
O8 K1 C21 89.4(3) . . ?
O4 K1 C21 102.6(3) . . ?
C22 K1 C21 24.4(3) . . ?
O2 K1 C21 43.8(3) . . ?
O1 K1 C332 103.4(3) . . ?
O8 K1 C332 113.1(4) . . ?
O4 K1 C332 54.1(3) . . ?
C22 K1 C332 132.4(4) . . ?
O2 K1 C332 110.7(3) . . ?
C21 K1 C332 154.5(4) . . ?
O1 K1 C23 105.9(3) . . ?
O8 K1 C23 86.2(4) . . ?
O4 K1 C23 99.3(3) . . ?
C22 K1 C23 25.9(3) . . ?
O2 K1 C23 44.0(3) . . ?
C21 K1 C23 43.1(3) . . ?
C332 K1 C23 123.2(4) . . ?
O1 K1 C233 118.6(3) . . ?
O8 K1 C233 106.7(3) . . ?
O4 K1 C233 70.7(3) . . ?
C22 K1 C233 59.5(3) . . ?
O2 K1 C233 54.7(3) . . ?
C21 K1 C233 83.3(3) . . ?
C332 K1 C233 79.0(4) . . ?
C23 K1 C233 44.3(4) . . ?
O1 K1 C12 19.9(3) . . ?
O8 K1 C12 106.1(3) . . ?
O4 K1 C12 83.7(3) . . ?
C22 K1 C12 81.1(3) . . ?
O2 K1 C12 78.1(3) . . ?
C21 K1 C12 63.5(3) . . ?
C332 K1 C12 117.4(4) . . ?
C23 K1 C12 105.7(3) . . ?
C233 K1 C12 132.4(3) . . ?
O1 K1 C132 55.3(3) . . ?
O8 K1 C132 98.9(4) . . ?
O4 K1 C132 79.9(4) . . ?
C22 K1 C132 134.5(4) . . ?
O2 K1 C132 122.1(4) . . ?
C21 K1 C132 116.9(4) . . ?
C332 K1 C132 72.9(4) . . ?
C23 K1 C132 159.7(4) . . ?
C233 K1 C132 147.7(4) . . ?
C12 K1 C132 54.0(4) . . ?
O1 K1 C64 83.8(4) . . ?
O8 K1 C64 42.3(4) . . ?
O4 K1 C64 145.1(4) . . ?
C22 K1 C64 98.8(5) . . ?
O2 K1 C64 118.9(4) . . ?
C21 K1 C64 75.9(4) . . ?
C332 K1 C64 128.7(5) . . ?
C23 K1 C64 102.0(4) . . ?
C233 K1 C64 141.5(4) . . ?
C12 K1 C64 64.1(4) . . ?
C132 K1 C64 70.5(5) . . ?
C11 S1 C21 109.3(6) . . y
C11 S1 Pr1 93.1(4) . . ?
C21 S1 Pr1 95.1(4) . . ?
C12 O1 Pr1 128.2(8) . . ?
C12 O1 K1 117.7(8) . . ?
Pr1 O1 K1 100.2(3) . . ?
C22 O2 Pr1 137.1(8) . . ?
C22 O2 K1 72.6(7) . . ?
Pr1 O2 K1 89.7(3) . . ?
C31 O3 Pr1 136.3(8) . . ?
C33 O4 Pr1 131.8(9) . . ?
C33 O4 K1 131.3(8) . . ?
Pr1 O4 K1 92.6(3) . . ?
C41 O5 Pr1 141.4(9) . . ?
C43 O6 Pr1 136.3(11) . . ?
C52 O7 C53 104(3) . . ?
C52 O7 Pr1 115(2) . . ?
C53 O7 Pr1 124.6(14) . . ?
C63 O8 C62 114.6(14) . . ?
C63 O8 K1 119.0(10) . . ?
C62 O8 K1 123.2(11) . . ?
C73 O9 C72 119(3) . . ?
C12 C11 C19 121.0(12) . . ?
C12 C11 S1 117.9(10) . . ?
C19 C11 S1 120.7(10) . . ?
O1 C12 C11 120.6(11) . . ?
O1 C12 C13 119.6(12) . . ?
C11 C12 C13 119.7(12) . . ?
O1 C12 K1 42.4(6) . . ?
C11 C12 K1 108.5(8) . . ?
C13 C12 K1 114.0(8) . . ?
C14 C13 C12 119.1(14) . . ?
C14 C13 C130 118.1(13) . . ?
C12 C13 C130 122.8(12) . . ?
C13 C14 C20 122.6(12) . . ?
C20 C15 C16 124.1(14) . . ?
C17 C16 C15 114.3(14) . . ?
C17 C16 C160 125.7(14) . . ?
C15 C16 C160 119.9(14) . . ?
C18 C17 C16 125.3(15) . . ?
C17 C18 C19 121.8(13) . . ?
C11 C19 C20 120.5(12) . . ?
C11 C19 C18 126.1(12) . . ?
C20 C19 C18 113.4(11) . . ?
C15 C20 C19 121.0(12) . . ?
C15 C20 C14 122.3(12) . . ?
C19 C20 C14 116.6(11) . . ?
C22 C21 C29 122.1(10) . . ?
C22 C21 S1 116.2(9) . . ?
C29 C21 S1 121.0(8) . . ?
C22 C21 K1 63.7(7) . . ?
C29 C21 K1 107.2(7) . . ?
S1 C21 K1 105.1(4) . . ?
O2 C22 C21 122.4(11) . . ?
O2 C22 C23 117.7(11) . . ?
C21 C22 C23 119.6(11) . . ?
O2 C22 K1 81.4(7) . . ?
C21 C22 K1 91.9(7) . . ?
C23 C22 K1 91.9(8) . . ?
C24 C23 C22 118.7(12) . . ?
C24 C23 C230 120.3(12) . . ?
C22 C23 C230 120.8(12) . . ?
C24 C23 K1 106.1(9) . . ?
C22 C23 K1 62.2(7) . . ?
C230 C23 K1 105.0(9) . . ?
C23 C24 C30 121.6(13) . . ?
C26 C25 C30 122.7(13) . . ?
C25 C26 C27 117.6(15) . . ?
C25 C26 C260 119.4(14) . . ?
C27 C26 C260 123.0(14) . . ?
C28 C27 C26 121.8(14) . . ?
C27 C28 C29 122.4(12) . . ?
C21 C29 C30 118.9(10) . . ?
C21 C29 C28 125.5(11) . . ?
C30 C29 C28 115.6(11) . . ?
C24 C30 C25 121.3(12) . . ?
C24 C30 C29 119.0(12) . . ?
C25 C30 C29 119.6(11) . . ?
O3 C31 C32 126.2(13) . . ?
O3 C31 C310 113.7(11) . . ?
C32 C31 C310 120.0(12) . . ?
C33 C32 C31 125.7(13) . . ?
O4 C33 C32 124.8(12) . . ?
O4 C33 C330 113.5(12) . . ?
C32 C33 C330 121.5(12) . . ?
O5 C41 C42 121.5(13) . . ?
O5 C41 C410 119.1(14) . . ?
C42 C41 C410 119.3(13) . . ?
C43 C42 C41 123.7(16) . . ?
O6 C43 C42 127.5(17) . . ?
O6 C43 C430 110.8(16) . . ?
C42 C43 C430 121.7(17) . . ?
O7 C52 C51 109(2) . . ?
O7 C53 C54 122(3) . . ?
O8 C62 C61 111.2(17) . . ?
O8 C63 C64 110.9(16) . . ?
C63 C64 K1 84.3(11) . . ?
O9 C72 C71 119(4) . . ?
O9 C73 C74 111(4) . . ?
C133 C130 C132 107.7(14) . . ?
C133 C130 C13 113.2(13) . . ?
C132 C130 C13 112.7(13) . . ?
C133 C130 C131 108.4(14) . . ?
C132 C130 C131 109.0(13) . . ?
C13 C130 C131 105.7(12) . . ?
C130 C132 K1 118.4(11) . . ?
C163 C160 C161 111.6(19) . . ?
C163 C160 C162 108(2) . . ?
C161 C160 C162 101(2) . . ?
C163 C160 C16 111.6(15) . . ?
C161 C160 C16 118.7(17) . . ?
C162 C160 C16 105.3(18) . . ?
C232 C230 C231 109.8(13) . . ?
C232 C230 C23 111.3(13) . . ?
C231 C230 C23 112.9(13) . . ?
C232 C230 C233 106.7(13) . . ?
C231 C230 C233 106.0(12) . . ?
C23 C230 C233 109.8(12) . . ?
C230 C233 K1 101.0(8) . . ?
C263 C260 C262 111(2) . . ?
C263 C260 C261 105(2) . . ?
C262 C260 C261 105(2) . . ?
C263 C260 C26 114.1(19) . . ?
C262 C260 C26 106.9(19) . . ?
C261 C260 C26 114.3(19) . . ?
C311 C310 C312 111.7(15) . . ?
C311 C310 C31 108.0(13) . . ?
C312 C310 C31 107.6(13) . . ?
C311 C310 C313 109.7(15) . . ?
C312 C310 C313 106.6(14) . . ?
C31 C310 C313 113.4(13) . . ?
C333 C330 C33 112.3(13) . . ?
C333 C330 C332 109.3(14) . . ?
C33 C330 C332 111.5(13) . . ?
C333 C330 C331 107.9(14) . . ?
C33 C330 C331 105.0(12) . . ?
C332 C330 C331 110.7(13) . . ?
C330 C332 K1 111.7(10) . . ?
C412 C410 C411 106.2(18) . . ?
C412 C410 C41 105.2(15) . . ?
C411 C410 C41 106.1(14) . . ?
C412 C410 C413 114.8(18) . . ?
C411 C410 C413 107.9(16) . . ?
C41 C410 C413 115.9(16) . . ?
C431 C430 C432 118(3) . . ?
C431 C430 C433 99(2) . . ?
C432 C430 C433 101(2) . . ?
C431 C430 C43 115(2) . . ?
C432 C430 C43 114(2) . . ?
C433 C430 C43 106.7(19) . . ?

loop_
_geom_bond_atom_site_label_1
_geom_bond_atom_site_label_2
_geom_bond_distance
_geom_bond_site_symmetry_2
_geom_bond_publ_flag
Pr1 O2 2.330(9) . y
Pr1 O1 2.383(9) . y
Pr1 O5 2.384(10) . y
Pr1 O6 2.418(10) . y
Pr1 O3 2.434(9) . y
Pr1 O4 2.497(9) . y
Pr1 O7 2.655(10) . y
Pr1 S1 3.223(3) . y
Pr1 K1 3.834(3) . y
K1 O1 2.610(9) . y
K1 O8 2.788(11) . y
K1 O4 2.796(10) . y
K1 C22 2.952(13) . y
K1 O2 3.058(10) . y
K1 C21 3.291(11) . y
K1 C332 3.321(17) . y
K1 C23 3.335(15) . y
K1 C233 3.420(14) . y
K1 C12 3.428(13) . y
K1 C132 3.522(18) . y
K1 C64 3.54(2) . y
S1 C11 1.780(13) . y
S1 C21 1.818(11) . y
O1 C12 1.319(15) . ?
O2 C22 1.355(15) . ?
O3 C31 1.239(15) . ?
O4 C33 1.314(16) . ?
O5 C41 1.243(16) . ?
O6 C43 1.26(2) . ?
O7 C52 1.426(10) . ?
O7 C53 1.430(10) . ?
O8 C63 1.424(17) . ?
O8 C62 1.430(17) . ?
O9 C73 1.28(4) . ?
O9 C72 1.29(4) . ?
C11 C12 1.393(18) . ?
C11 C19 1.403(18) . ?
C12 C13 1.450(19) . ?
C13 C14 1.367(19) . ?
C13 C130 1.57(2) . ?
C14 C20 1.452(18) . ?
C15 C20 1.400(19) . ?
C15 C16 1.41(2) . ?
C16 C17 1.39(2) . ?
C16 C160 1.51(2) . ?
C17 C18 1.35(2) . ?
C18 C19 1.480(19) . ?
C19 C20 1.443(17) . ?
C21 C22 1.360(16) . ?
C21 C29 1.418(16) . ?
C22 C23 1.457(18) . ?
C23 C24 1.40(2) . ?
C23 C230 1.55(2) . ?
C24 C30 1.409(18) . ?
C25 C26 1.36(2) . ?
C25 C30 1.426(18) . ?
C26 C27 1.41(2) . ?
C26 C260 1.55(2) . ?
C27 C28 1.361(19) . ?
C28 C29 1.433(17) . ?
C29 C30 1.431(16) . ?
C31 C32 1.398(19) . ?
C31 C310 1.550(19) . ?
C32 C33 1.39(2) . ?
C33 C330 1.55(2) . ?
C41 C42 1.45(2) . ?
C41 C410 1.53(2) . ?
C42 C43 1.34(2) . ?
C43 C430 1.56(3) . ?
C51 C52 1.524(10) . ?
C53 C54 1.530(10) . ?
C61 C62 1.47(2) . ?
C63 C64 1.47(2) . ?
C71 C72 1.527(9) . ?
C73 C74 1.528(9) . ?
C130 C133 1.49(2) . ?
C130 C132 1.53(2) . ?
C130 C131 1.59(2) . ?
C160 C163 1.47(3) . ?
C160 C161 1.48(3) . ?
C160 C162 1.49(3) . ?
C230 C232 1.51(2) . ?
C230 C231 1.54(2) . ?
C230 C233 1.57(2) . ?
C260 C263 1.48(3) . ?
C260 C262 1.50(4) . ?
C260 C261 1.50(3) . ?
C310 C311 1.48(3) . ?
C310 C312 1.52(2) . ?
C310 C313 1.56(2) . ?
C330 C333 1.50(2) . ?
C330 C332 1.56(2) . ?
C330 C331 1.57(2) . ?
C410 C412 1.49(3) . ?
C410 C411 1.50(3) . ?
C410 C413 1.53(3) . ?
C430 C431 1.39(4) . ?
C430 C432 1.46(4) . ?
C430 C433 1.50(3) . ?
